data_1540067
loop_
_publ_author_name
'Heinrich, S.'
'Rexer, H.U.'
'Schubert, K.'

_publ_section_title
;
 Kristallstruktur von Ni5 Sb2
;
_journal_name_full 'Journal of the Less-Common Metals'
_journal_page_first 65
_journal_page_last 74
_journal_volume 60
_journal_year 1978
_chemical_formula_sum 'Ni5 Sb2'
_space_group_IT_number 5
_symmetry_space_group_name_Hall 'C 2y'
_symmetry_space_group_name_H-M 'C 1 2 1'
_cell_angle_alpha 90
_cell_angle_beta 151.71
_cell_angle_gamma 90
_cell_formula_units_Z 4
_cell_length_a 12.9458
_cell_length_b 5.4271
_cell_length_c 11.4568
_cell_volume 381.486
_citation_journal_id_ASTM JCOMAH
_cod_data_source_file Heinrich_JCOMAH_1978_279.cif
_cod_data_source_block Ni5Sb2
_cod_original_cell_volume 381.4857
_cod_database_code 1540067

loop_
_symmetry_equiv_pos_as_xyz
x,y,z
-x,y,-z
x+1/2,y+1/2,z
-x+1/2,y+1/2,-z

loop_
_atom_site_label
_atom_site_type_symbol
_atom_site_fract_x
_atom_site_fract_y
_atom_site_fract_z
_atom_site_occupancy
_atom_site_U_iso_or_equiv
Ni5 Ni 0.0276 0.2401 0.2555 1 0.0
Sb2 Sb 0.2972 0.4969 0.4013 1 0.0
Sb1 Sb 0.7235 0 0.8498 1 0.0
Ni6 Ni 0.0253 0.7431 0.2566 1 0.0
Ni3 Ni 0.7101 0.5092 0.8457 1 0.0
Ni2 Ni 0 0.7503 0 1 0.0
Ni4 Ni 0.3052 0.9996 0.4072 1 0.0
Ni1 Ni 0 0.2492 0 1 0.0
